data_4069502
loop_
_publ_author_name
'Oguadinma, Paul O.'
'Schaper, Frank'

_publ_section_title
;
 Bis(2-phenylethyl)-nacnac: A Chiral Diketiminate Ligand and Its Copper
 Complexes
;
_journal_issue 14
_journal_name_full Organometallics
_journal_page_first 4089
_journal_paper_doi 10.1021/om9002279
_journal_volume 28
_journal_year 2009
_chemical_compound_source 'Synthesized by the authors. See text'
_chemical_formula_moiety 'C52 H72 Cu4 N4 O4'
_chemical_formula_sum 'C52 H72 Cu4 N4 O4'
_chemical_formula_weight 1071.30
_chemical_name_systematic
; 
 ? 
;
_space_group_IT_number 41
_symmetry_cell_setting orthorhombic
_symmetry_space_group_name_Hall 'A 2 -2ab'
_symmetry_space_group_name_H-M 'A b a 2'
_atom_sites_solution_hydrogens geom
_atom_sites_solution_primary direct
_atom_sites_solution_secondary difmap
_audit_creation_method SHELXL-97
_cell_angle_alpha 90.00
_cell_angle_beta 90.00
_cell_angle_gamma 90.00
_cell_formula_units_Z 4
_cell_length_a 24.4180(8)
_cell_length_b 23.1746(9)
_cell_length_c 9.4477(3)
_cell_measurement_reflns_used 8394
_cell_measurement_temperature 150
_cell_measurement_theta_max 71.60
_cell_measurement_theta_min 3.62
_cell_volume 5346.2(3)
_computing_cell_refinement 'APEX II (Bruker, 2006)'
_computing_data_collection 'APEX II (Bruker, 2006)'
_computing_data_reduction 'SAINT (Bruker, 2004)'
_computing_molecular_graphics 'SHELXTL (Bruker, 1997)'
_computing_publication_material 'UdMX (local program)'
_computing_structure_refinement 'SHELXL97 (Sheldrick, 1997)'
_computing_structure_solution 'SHELXS97 (Sheldrick, 1997)'
_diffrn_ambient_temperature 150
_diffrn_detector_area_resol_mean 5.5
_diffrn_measured_fraction_theta_full 0.995
_diffrn_measured_fraction_theta_max 0.995
_diffrn_measurement_device_type 'Bruker Smart 6000'
_diffrn_measurement_method \w
_diffrn_radiation_monochromator 'Montel 200 optics'
_diffrn_radiation_source 'Rotating Anode'
_diffrn_radiation_type CuK\a
_diffrn_radiation_wavelength 1.54178
_diffrn_reflns_av_R_equivalents 0.040
_diffrn_reflns_av_sigmaI/netI 0.0550
_diffrn_reflns_limit_h_max 29
_diffrn_reflns_limit_h_min -30
_diffrn_reflns_limit_k_max 28
_diffrn_reflns_limit_k_min -27
_diffrn_reflns_limit_l_max 11
_diffrn_reflns_limit_l_min -11
_diffrn_reflns_number 34639
_diffrn_reflns_theta_full 72.57
_diffrn_reflns_theta_max 72.57
_diffrn_reflns_theta_min 3.62
_diffrn_standards_decay_% 0.00
_diffrn_standards_number 5
_exptl_absorpt_coefficient_mu 2.133
_exptl_absorpt_correction_T_max 0.7756
_exptl_absorpt_correction_T_min 0.7130
_exptl_absorpt_correction_type multi-scan
_exptl_absorpt_process_details 'Sadabs (Sheldrick,1996)'
_exptl_crystal_colour yellow
_exptl_crystal_density_diffrn 1.331
_exptl_crystal_density_method 'not measured'
_exptl_crystal_description block
_exptl_crystal_F_000 2240
_exptl_crystal_size_max 0.16
_exptl_crystal_size_mid 0.12
_exptl_crystal_size_min 0.12
_refine_diff_density_max 0.387
_refine_diff_density_min -0.535
_refine_diff_density_rms 0.067
_refine_ls_abs_structure_details 'Flack H D (1983), 2837 Friedel Pairs'
_refine_ls_abs_structure_Flack 0.01(2)
_refine_ls_extinction_method none
_refine_ls_goodness_of_fit_ref 1.015
_refine_ls_hydrogen_treatment constr
_refine_ls_matrix_type full
_refine_ls_number_parameters 299
_refine_ls_number_reflns 5249
_refine_ls_number_restraints 1
_refine_ls_restrained_S_all 1.015
_refine_ls_R_factor_all 0.0419
_refine_ls_R_factor_gt 0.0364
_refine_ls_shift/su_max 0.002
_refine_ls_shift/su_mean 0.000
_refine_ls_structure_factor_coef Fsqd
_refine_ls_weighting_details 'calc w=1/[\s^2^(Fo^2^)+(0.0385P)^2^+0.0000P] where P=(Fo^2^+2Fc^2^)/3'
_refine_ls_weighting_scheme calc
_refine_ls_wR_factor_gt 0.0838
_refine_ls_wR_factor_ref 0.0859
_reflns_number_gt 4555
_reflns_number_total 5249
_reflns_threshold_expression I>2\s(I)
_cod_data_source_file om9002279_si_002.cif
_cod_data_source_block paul05
_cod_depositor_comments
;
The following automatic conversions were performed:

'_symmetry_cell_setting' value 'Orthorhombic' changed to
'orthorhombic' according to
/home/saulius/struct/CIF-dictionaries/cif_core.dic dictionary named
'cif_core.dic' version 2.4.2 from 2011-04-26.

'_geom_bond_publ_flag'
value 'Y' changed to 'y' according to
/home/saulius/struct/CIF-dictionaries/cif_core.dic dictionary named
'cif_core.dic' version 2.4.2 from 2011-04-26 (40
times).

'_geom_angle_publ_flag' value 'Y' changed to 'y' according
to /home/saulius/struct/CIF-dictionaries/cif_core.dic dictionary
named 'cif_core.dic' version 2.4.2 from 2011-04-26 (72
times).

'_geom_torsion_publ_flag' value 'Y' changed to 'y' according
to /home/saulius/struct/CIF-dictionaries/cif_core.dic dictionary
named 'cif_core.dic' version 2.4.2 from 2011-04-26 (94 times).

Automatic conversion script
Id: cif_fix_values 1715 2011-07-08 13:25:40Z adriana 
;
_cod_original_sg_symbol_Hall 'A 2 -2ac'
_cod_original_sg_symbol_H-M Aba2
_cod_database_code 4069502

loop_
_symmetry_equiv_pos_as_xyz
'x, y, z'
'-x, -y, z'
'x+1/2, -y+1/2, z'
'-x+1/2, y+1/2, z'
'x, y+1/2, z+1/2'
'-x, -y+1/2, z+1/2'
'x+1/2, -y+1, z+1/2'
'-x+1/2, y+1, z+1/2'

loop_
_atom_site_label
_atom_site_type_symbol
_atom_site_fract_x
_atom_site_fract_y
_atom_site_fract_z
_atom_site_U_iso_or_equiv
_atom_site_adp_type
_atom_site_occupancy
_atom_site_symmetry_multiplicity
_atom_site_calc_flag
_atom_site_refinement_flags
Cu1 Cu 0.459756(18) 0.051746(19) 0.93751(5) 0.02763(12) Uani 1 1 d .
Cu2 Cu 0.449911(19) -0.041863(19) 0.71299(4) 0.02668(11) Uani 1 1 d .
O1 O 0.46432(7) 0.04750(8) 0.7205(3) 0.0233(5) Uani 1 1 d .
O2 O 0.54389(7) 0.03829(7) 0.9317(3) 0.0226(4) Uani 1 1 d .
N1 N 0.39382(11) 0.12757(11) 1.1227(3) 0.0317(6) Uani 1 1 d .
N2 N 0.37105(11) -0.10002(12) 0.5216(3) 0.0314(6) Uani 1 1 d .
C1 C 0.35946(12) 0.15700(12) 1.2181(4) 0.0302(7) Uani 1 1 d .
C2 C 0.30576(13) 0.13909(14) 1.2295(4) 0.0353(7) Uani 1 1 d .
C3 C 0.27219(15) 0.16814(15) 1.3253(4) 0.0464(9) Uani 1 1 d .
H3A H 0.2348 0.1574 1.3356 0.056 Uiso 1 1 calc R
C4 C 0.29385(16) 0.21289(16) 1.4057(4) 0.0487(11) Uani 1 1 d .
H4A H 0.2710 0.2322 1.4718 0.058 Uiso 1 1 calc R
C5 C 0.34682(17) 0.22968(15) 1.3923(4) 0.0443(9) Uani 1 1 d .
H5A H 0.3602 0.2605 1.4489 0.053 Uiso 1 1 calc R
C6 C 0.38220(15) 0.20247(13) 1.2964(4) 0.0342(8) Uani 1 1 d .
C7 C 0.44097(15) 0.21881(16) 1.2815(4) 0.0445(9) Uani 1 1 d .
H7A H 0.4496 0.2245 1.1812 0.067 Uiso 1 1 calc R
H7B H 0.4640 0.1880 1.3201 0.067 Uiso 1 1 calc R
H7C H 0.4479 0.2547 1.3335 0.067 Uiso 1 1 calc R
C8 C 0.28385(15) 0.08895(16) 1.1442(5) 0.0498(10) Uani 1 1 d .
H8A H 0.2910 0.0956 1.0434 0.075 Uiso 1 1 calc R
H8B H 0.2443 0.0854 1.1596 0.075 Uiso 1 1 calc R
H8C H 0.3021 0.0533 1.1741 0.075 Uiso 1 1 calc R
C9 C 0.42028(14) 0.09845(14) 1.0482(3) 0.0312(7) Uani 1 1 d .
C10 C 0.33515(12) -0.12379(13) 0.4221(3) 0.0298(7) Uani 1 1 d .
C11 C 0.34612(14) -0.17943(14) 0.3721(4) 0.0362(8) Uani 1 1 d .
C12 C 0.31105(16) -0.20194(17) 0.2705(4) 0.0422(9) Uani 1 1 d .
H12A H 0.3177 -0.2393 0.2327 0.051 Uiso 1 1 calc R
C13 C 0.26645(15) -0.17046(16) 0.2237(4) 0.0467(9) Uani 1 1 d .
H13A H 0.2425 -0.1866 0.1551 0.056 Uiso 1 1 calc R
C14 C 0.25650(15) -0.11587(17) 0.2758(4) 0.0408(9) Uani 1 1 d .
H14A H 0.2255 -0.0950 0.2430 0.049 Uiso 1 1 calc R
C15 C 0.29116(14) -0.09078(15) 0.3758(3) 0.0342(8) Uani 1 1 d .
C16 C 0.39515(16) -0.21298(16) 0.4245(5) 0.0571(11) Uani 1 1 d .
H16A H 0.3944 -0.2520 0.3844 0.086 Uiso 1 1 calc R
H16B H 0.3940 -0.2154 0.5280 0.086 Uiso 1 1 calc R
H16C H 0.4288 -0.1934 0.3951 0.086 Uiso 1 1 calc R
C17 C 0.28280(15) -0.03032(15) 0.4288(5) 0.0490(9) Uani 1 1 d .
H17A H 0.2497 -0.0140 0.3858 0.074 Uiso 1 1 calc R
H17B H 0.3145 -0.0066 0.4032 0.074 Uiso 1 1 calc R
H17C H 0.2787 -0.0309 0.5319 0.074 Uiso 1 1 calc R
C18 C 0.40208(13) -0.07809(14) 0.5995(3) 0.0300(7) Uani 1 1 d .
C19 C 0.43592(13) 0.08691(13) 0.6314(3) 0.0280(7) Uani 1 1 d .
C20 C 0.37473(13) 0.08381(15) 0.6629(4) 0.0409(9) Uani 1 1 d .
H20A H 0.3682 0.0949 0.7616 0.061 Uiso 1 1 calc R
H20B H 0.3617 0.0443 0.6474 0.061 Uiso 1 1 calc R
H20C H 0.3550 0.1102 0.6000 0.061 Uiso 1 1 calc R
C21 C 0.45699(14) 0.14800(13) 0.6604(4) 0.0368(8) Uani 1 1 d .
H21A H 0.4505 0.1579 0.7599 0.055 Uiso 1 1 calc R
H21B H 0.4376 0.1755 0.5995 0.055 Uiso 1 1 calc R
H21C H 0.4963 0.1498 0.6404 0.055 Uiso 1 1 calc R
C22 C 0.44597(15) 0.07003(16) 0.4764(3) 0.0381(9) Uani 1 1 d .
H22A H 0.4306 0.0317 0.4586 0.057 Uiso 1 1 calc R
H22B H 0.4854 0.0694 0.4577 0.057 Uiso 1 1 calc R
H22C H 0.4283 0.0982 0.4140 0.057 Uiso 1 1 calc R
C23 C 0.57922(13) 0.06991(14) 1.0239(3) 0.0294(7) Uani 1 1 d .
C24 C 0.57136(16) 0.13401(14) 0.9983(4) 0.0438(9) Uani 1 1 d .
H24A H 0.5800 0.1430 0.8994 0.066 Uiso 1 1 calc R
H24B H 0.5957 0.1559 1.0608 0.066 Uiso 1 1 calc R
H24C H 0.5332 0.1445 1.0180 0.066 Uiso 1 1 calc R
C25 C 0.56371(17) 0.05526(16) 1.1781(4) 0.0453(10) Uani 1 1 d .
H25A H 0.5713 0.0144 1.1964 0.068 Uiso 1 1 calc R
H25B H 0.5247 0.0629 1.1929 0.068 Uiso 1 1 calc R
H25C H 0.5854 0.0791 1.2429 0.068 Uiso 1 1 calc R
C26 C 0.63774(15) 0.05261(16) 0.9932(4) 0.0470(10) Uani 1 1 d .
H26A H 0.6467 0.0621 0.8948 0.070 Uiso 1 1 calc R
H26B H 0.6420 0.0110 1.0082 0.070 Uiso 1 1 calc R
H26C H 0.6625 0.0735 1.0568 0.070 Uiso 1 1 calc R

loop_
_atom_site_aniso_label
_atom_site_aniso_U_11
_atom_site_aniso_U_22
_atom_site_aniso_U_33
_atom_site_aniso_U_23
_atom_site_aniso_U_13
_atom_site_aniso_U_12
Cu1 0.0256(2) 0.0347(2) 0.0226(2) -0.0047(2) 0.0036(2) -0.0019(2)
Cu2 0.0234(2) 0.0345(2) 0.0221(2) -0.0039(2) -0.0033(2) -0.00141(19)
O1 0.0207(11) 0.0292(10) 0.0200(11) -0.0016(10) -0.0016(12) 0.0021(7)
O2 0.0220(11) 0.0307(10) 0.0150(10) 0.0025(11) 0.0001(9) -0.0050(7)
N1 0.0337(16) 0.0364(15) 0.0251(14) -0.0052(12) 0.0025(12) 0.0063(12)
N2 0.0289(15) 0.0418(16) 0.0235(14) -0.0016(12) -0.0011(12) -0.0077(13)
C1 0.0301(16) 0.0342(16) 0.0264(15) -0.0052(16) -0.0010(17) 0.0086(13)
C2 0.0325(17) 0.0398(17) 0.0336(18) -0.0014(16) -0.0002(16) 0.0080(15)
C3 0.037(2) 0.056(2) 0.046(2) -0.002(2) 0.0030(19) 0.0127(17)
C4 0.049(2) 0.055(2) 0.042(2) -0.0094(19) 0.0083(18) 0.0232(19)
C5 0.057(3) 0.0396(19) 0.0369(19) -0.0113(15) -0.0068(17) 0.0144(18)
C6 0.039(2) 0.0313(17) 0.0328(19) -0.0004(15) -0.0033(15) 0.0072(15)
C7 0.047(2) 0.042(2) 0.046(2) 0.0004(17) -0.0017(18) -0.0033(17)
C8 0.039(2) 0.056(2) 0.055(2) -0.006(2) -0.0060(19) -0.0026(19)
C9 0.0308(18) 0.0353(18) 0.0275(17) 0.0021(14) -0.0048(14) -0.0070(15)
C10 0.0283(16) 0.0421(17) 0.0190(15) -0.0020(15) -0.0026(14) -0.0110(14)
C11 0.035(2) 0.0421(19) 0.0314(18) 0.0007(15) 0.0039(15) -0.0076(16)
C12 0.043(2) 0.047(2) 0.036(2) -0.0087(16) 0.0031(17) -0.0145(18)
C13 0.042(2) 0.064(2) 0.0333(19) -0.008(2) -0.0028(19) -0.0203(18)
C14 0.0247(19) 0.064(3) 0.0333(18) 0.0037(17) -0.0062(15) -0.0077(17)
C15 0.0300(19) 0.047(2) 0.0257(16) 0.0029(15) 0.0048(14) -0.0056(15)
C16 0.055(3) 0.055(2) 0.061(3) -0.005(2) -0.013(2) 0.0101(19)
C17 0.048(2) 0.050(2) 0.049(2) 0.000(2) 0.001(2) 0.0027(17)
C18 0.0296(18) 0.0360(18) 0.0244(17) 0.0026(14) 0.0038(14) 0.0032(15)
C19 0.0259(17) 0.0320(16) 0.0260(17) 0.0016(13) -0.0057(13) 0.0041(13)
C20 0.0296(19) 0.046(2) 0.047(2) -0.0028(17) -0.0085(16) 0.0097(16)
C21 0.039(2) 0.0316(17) 0.040(2) -0.0007(15) -0.0058(16) 0.0051(15)
C22 0.046(2) 0.045(2) 0.0230(18) 0.0028(15) -0.0085(15) 0.0090(16)
C23 0.0240(17) 0.0387(18) 0.0256(16) 0.0004(14) -0.0072(14) -0.0161(14)
C24 0.049(2) 0.041(2) 0.042(2) 0.0021(17) -0.0122(19) -0.0160(17)
C25 0.053(3) 0.058(2) 0.025(2) 0.0012(16) -0.0069(17) -0.0223(19)
C26 0.029(2) 0.061(2) 0.051(2) 0.014(2) -0.0120(18) -0.0141(18)

loop_
_atom_type_symbol
_atom_type_description
_atom_type_scat_dispersion_real
_atom_type_scat_dispersion_imag
_atom_type_scat_source
C C 0.0181 0.0091 'International Tables Vol C Tables 4.2.6.8 and 6.1.1.4'
H H 0.0000 0.0000 'International Tables Vol C Tables 4.2.6.8 and 6.1.1.4'
N N 0.0311 0.0180 'International Tables Vol C Tables 4.2.6.8 and 6.1.1.4'
Cu Cu -1.9646 0.5888 'International Tables Vol C Tables 4.2.6.8 and 6.1.1.4'
O O 0.0492 0.0322 'International Tables Vol C Tables 4.2.6.8 and 6.1.1.4'

loop_
_geom_angle_atom_site_label_1
_geom_angle_atom_site_label_2
_geom_angle_atom_site_label_3
_geom_angle_site_symmetry_1
_geom_angle_site_symmetry_3
_geom_angle
_geom_angle_publ_flag
C9 CU1 O1 . . 129.93(12) y
C9 CU1 O2 . . 129.74(12) y
O1 CU1 O2 . . 85.01(9) y
C9 CU1 O2 . 2_655 126.66(12) y
O1 CU1 O2 . 2_655 85.90(9) y
O2 CU1 O2 . 2_655 83.78(7) y
C9 CU1 CU2 . . 142.83(10) y
O1 CU1 CU2 . . 43.54(5) y
O2 CU1 CU2 . . 87.29(7) y
O2 CU1 CU2 2_655 . 42.82(8) y
C18 CU2 O2 . 2_655 131.43(11) y
C18 CU2 O1 . 2_655 129.83(12) y
O2 CU2 O1 2_655 2_655 84.03(9) y
C18 CU2 O1 . . 126.17(12) y
O2 CU2 O1 2_655 . 85.12(9) y
O1 CU2 O1 2_655 . 83.87(7) y
C18 CU2 CU1 . . 143.27(11) y
O2 CU2 CU1 2_655 . 43.22(5) y
O1 CU2 CU1 2_655 . 86.68(7) y
O1 CU2 CU1 . . 42.35(7) y
C19 O1 CU1 . . 122.22(18) y
C19 O1 CU2 . 2_655 120.42(19) y
CU1 O1 CU2 . 2_655 95.20(9) y
C19 O1 CU2 . . 122.07(18) y
CU1 O1 CU2 . . 94.11(10) y
CU2 O1 CU2 2_655 . 95.99(7) y
C23 O2 CU2 . 2_655 122.90(18) y
C23 O2 CU1 . . 120.26(19) y
CU2 O2 CU1 2_655 . 95.3(1) y
C23 O2 CU1 . 2_655 121.48(19) y
CU2 O2 CU1 2_655 2_655 93.96(9) y
CU1 O2 CU1 . 2_655 96.14(7) y
C9 N1 C1 . . 173.7(3) y
C18 N2 C10 . . 176.4(3) y
C2 C1 C6 . . 124.2(3) y
C2 C1 N1 . . 118.1(3) y
C6 C1 N1 . . 117.8(3) y
C1 C2 C3 . . 117.6(3) y
C1 C2 C8 . . 121.7(3) y
C3 C2 C8 . . 120.6(3) y
C4 C3 C2 . . 119.4(4) y
C4 C3 H3A . . 120.3 ?
C2 C3 H3A . . 120.3 ?
C5 C4 C3 . . 121.7(3) y
C5 C4 H4A . . 119.1 ?
C3 C4 H4A . . 119.1 ?
C4 C5 C6 . . 121.3(3) y
C4 C5 H5A . . 119.4 ?
C6 C5 H5A . . 119.4 ?
C1 C6 C5 . . 115.8(3) y
C1 C6 C7 . . 121.5(3) y
C5 C6 C7 . . 122.7(3) y
C6 C7 H7A . . 109.5 ?
C6 C7 H7B . . 109.5 ?
H7A C7 H7B . . 109.5 ?
C6 C7 H7C . . 109.5 ?
H7A C7 H7C . . 109.5 ?
H7B C7 H7C . . 109.5 ?
C2 C8 H8A . . 109.5 ?
C2 C8 H8B . . 109.5 ?
H8A C8 H8B . . 109.5 ?
C2 C8 H8C . . 109.5 ?
H8A C8 H8C . . 109.5 ?
H8B C8 H8C . . 109.5 ?
N1 C9 CU1 . . 178.0(3) y
C15 C10 N2 . . 118.7(3) y
C15 C10 C11 . . 123.3(3) y
N2 C10 C11 . . 118.0(3) y
C12 C11 C10 . . 117.5(3) y
C12 C11 C16 . . 121.5(3) y
C10 C11 C16 . . 121.0(3) y
C13 C12 C11 . . 120.5(4) y
C13 C12 H12A . . 119.7 ?
C11 C12 H12A . . 119.7 ?
C12 C13 C14 . . 120.6(3) y
C12 C13 H13A . . 119.7 ?
C14 C13 H13A . . 119.7 ?
C13 C14 C15 . . 121.1(4) y
C13 C14 H14A . . 119.4 ?
C15 C14 H14A . . 119.4 ?
C14 C15 C10 . . 116.9(3) y
C14 C15 C17 . . 122.1(3) y
C10 C15 C17 . . 120.9(3) y
C11 C16 H16A . . 109.5 ?
C11 C16 H16B . . 109.5 ?
H16A C16 H16B . . 109.5 ?
C11 C16 H16C . . 109.5 ?
H16A C16 H16C . . 109.5 ?
H16B C16 H16C . . 109.5 ?
C15 C17 H17A . . 109.5 ?
C15 C17 H17B . . 109.5 ?
H17A C17 H17B . . 109.5 ?
C15 C17 H17C . . 109.5 ?
H17A C17 H17C . . 109.5 ?
H17B C17 H17C . . 109.5 ?
N2 C18 CU2 . . 177.3(3) y
O1 C19 C20 . . 109.4(3) y
O1 C19 C21 . . 108.9(3) y
C20 C19 C21 . . 109.7(3) y
O1 C19 C22 . . 108.8(3) y
C20 C19 C22 . . 109.3(3) y
C21 C19 C22 . . 110.7(3) y
C19 C20 H20A . . 109.5 ?
C19 C20 H20B . . 109.5 ?
H20A C20 H20B . . 109.5 ?
C19 C20 H20C . . 109.5 ?
H20A C20 H20C . . 109.5 ?
H20B C20 H20C . . 109.5 ?
C19 C21 H21A . . 109.5 ?
C19 C21 H21B . . 109.5 ?
H21A C21 H21B . . 109.5 ?
C19 C21 H21C . . 109.5 ?
H21A C21 H21C . . 109.5 ?
H21B C21 H21C . . 109.5 ?
C19 C22 H22A . . 109.5 ?
C19 C22 H22B . . 109.5 ?
H22A C22 H22B . . 109.5 ?
C19 C22 H22C . . 109.5 ?
H22A C22 H22C . . 109.5 ?
H22B C22 H22C . . 109.5 ?
O2 C23 C26 . . 108.5(3) y
O2 C23 C24 . . 109.2(3) y
C26 C23 C24 . . 110.4(3) y
O2 C23 C25 . . 108.3(3) y
C26 C23 C25 . . 110.8(3) y
C24 C23 C25 . . 109.6(3) y
C23 C24 H24A . . 109.5 ?
C23 C24 H24B . . 109.5 ?
H24A C24 H24B . . 109.5 ?
C23 C24 H24C . . 109.5 ?
H24A C24 H24C . . 109.5 ?
H24B C24 H24C . . 109.5 ?
C23 C25 H25A . . 109.5 ?
C23 C25 H25B . . 109.5 ?
H25A C25 H25B . . 109.5 ?
C23 C25 H25C . . 109.5 ?
H25A C25 H25C . . 109.5 ?
H25B C25 H25C . . 109.5 ?
C23 C26 H26A . . 109.5 ?
C23 C26 H26B . . 109.5 ?
H26A C26 H26B . . 109.5 ?
C23 C26 H26C . . 109.5 ?
H26A C26 H26C . . 109.5 ?
H26B C26 H26C . . 109.5 ?

loop_
_geom_bond_atom_site_label_1
_geom_bond_atom_site_label_2
_geom_bond_site_symmetry_2
_geom_bond_distance
_geom_bond_publ_flag
Cu1 C9 . 1.787(4) y
Cu1 O1 . 2.056(3) y
Cu1 O2 . 2.0786(19) y
Cu1 O2 2_655 2.0892(18) y
Cu1 Cu2 . 3.0436(6) y
Cu2 C18 . 1.794(3) y
Cu2 O2 2_655 2.074(3) y
Cu2 O1 2_655 2.0996(19) y
Cu2 O1 . 2.1019(18) y
O1 C19 . 1.423(4) y
O1 Cu2 2_655 2.0996(19) y
O2 C23 . 1.428(4) y
O2 Cu2 2_655 2.074(3) y
O2 Cu1 2_655 2.0892(18) y
N1 C9 . 1.170(4) y
N1 C1 . 1.408(4) y
N2 C18 . 1.172(4) y
N2 C10 . 1.398(4) y
C1 C2 . 1.380(4) y
C1 C6 . 1.402(4) y
C2 C3 . 1.395(4) y
C2 C8 . 1.512(5) y
C3 C4 . 1.390(5) y
C3 H3a . 0.95 ?
C4 C5 . 1.357(5) y
C4 H4a . 0.95 ?
C5 C6 . 1.401(5) y
C5 H5a . 0.95 ?
C6 C7 . 1.491(5) y
C7 H7a . 0.98 ?
C7 H7b . 0.98 ?
C7 H7c . 0.98 ?
C8 H8a . 0.98 ?
C8 H8b . 0.98 ?
C8 H8c . 0.98 ?
C10 C15 . 1.389(4) y
C10 C11 . 1.399(4) y
C11 C12 . 1.388(4) y
C11 C16 . 1.511(5) y
C12 C13 . 1.383(5) y
C12 H12a . 0.95 ?
C13 C14 . 1.379(5) y
C13 H13a . 0.95 ?
C14 C15 . 1.395(4) y
C14 H14a . 0.95 ?
C15 C17 . 1.502(4) y
C16 H16a . 0.98 ?
C16 H16b . 0.98 ?
C16 H16c . 0.98 ?
C17 H17a . 0.98 ?
C17 H17b . 0.98 ?
C17 H17c . 0.98 ?
C19 C20 . 1.525(4) y
C19 C21 . 1.531(4) y
C19 C22 . 1.535(4) y
C20 H20a . 0.98 ?
C20 H20b . 0.98 ?
C20 H20c . 0.98 ?
C21 H21a . 0.98 ?
C21 H21b . 0.98 ?
C21 H21c . 0.98 ?
C22 H22a . 0.98 ?
C22 H22b . 0.98 ?
C22 H22c . 0.98 ?
C23 C26 . 1.512(5) y
C23 C24 . 1.517(4) y
C23 C25 . 1.543(4) y
C24 H24a . 0.98 ?
C24 H24b . 0.98 ?
C24 H24c . 0.98 ?
C25 H25a . 0.98 ?
C25 H25b . 0.98 ?
C25 H25c . 0.98 ?
C26 H26a . 0.98 ?
C26 H26b . 0.98 ?
C26 H26c . 0.98 ?

loop_
_geom_torsion_atom_site_label_1
_geom_torsion_atom_site_label_2
_geom_torsion_atom_site_label_3
_geom_torsion_atom_site_label_4
_geom_torsion_site_symmetry_1
_geom_torsion_site_symmetry_4
_geom_torsion
_geom_torsion_publ_flag
C9 CU1 CU2 C18 . . 9.2(2) y
O1 CU1 CU2 C18 . . -89.71(18) y
O2 CU1 CU2 C18 . . -175.31(18) y
O2 CU1 CU2 C18 2_655 . 100.93(19) y
C9 CU1 CU2 O2 . 2_655 -91.76(19) y
O1 CU1 CU2 O2 . 2_655 169.36(11) y
O2 CU1 CU2 O2 . 2_655 83.76(9) y
C9 CU1 CU2 O1 . 2_655 -176.58(18) y
O1 CU1 CU2 O1 . 2_655 84.55(10) y
O2 CU1 CU2 O1 . 2_655 -1.06(7) y
O2 CU1 CU2 O1 2_655 2_655 -84.82(10) y
C9 CU1 CU2 O1 . . 98.88(19) y
O2 CU1 CU2 O1 . . -85.6(1) y
O2 CU1 CU2 O1 2_655 . -169.36(11) y
C9 CU1 O1 C19 . . 3.5(3) y
O2 CU1 O1 C19 . . -136.3(2) y
O2 CU1 O1 C19 2_655 . 139.6(2) y
CU2 CU1 O1 C19 . . 132.4(2) y
C9 CU1 O1 CU2 . 2_655 134.71(14) y
O2 CU1 O1 CU2 . 2_655 -5.09(7) y
O2 CU1 O1 CU2 2_655 2_655 -89.19(8) y
CU2 CU1 O1 CU2 . 2_655 -96.41(8) y
C9 CU1 O1 CU2 . . -128.88(14) y
O2 CU1 O1 CU2 . . 91.32(8) y
O2 CU1 O1 CU2 2_655 . 7.23(7) y
C18 CU2 O1 C19 . . -0.3(3) y
O2 CU2 O1 C19 2_655 . -139.8(2) y
O1 CU2 O1 C19 2_655 . 135.68(19) y
CU1 CU2 O1 C19 . . -132.5(2) y
C18 CU2 O1 CU1 . . 132.19(14) y
O2 CU2 O1 CU1 2_655 . -7.29(8) y
O1 CU2 O1 CU1 2_655 . -91.79(8) y
C18 CU2 O1 CU2 . 2_655 -132.13(14) y
O2 CU2 O1 CU2 2_655 2_655 88.39(10) y
O1 CU2 O1 CU2 2_655 2_655 3.88(15) y
CU1 CU2 O1 CU2 . 2_655 95.68(10) y
C9 CU1 O2 C23 . . -1.5(3) y
O1 CU1 O2 C23 . . 138.4(2) y
O2 CU1 O2 C23 2_655 . -135.15(18) y
CU2 CU1 O2 C23 . . -178.0(2) y
C9 CU1 O2 CU2 . 2_655 -134.78(14) y
O1 CU1 O2 CU2 . 2_655 5.15(7) y
O2 CU1 O2 CU2 2_655 2_655 91.56(8) y
CU2 CU1 O2 CU2 . 2_655 48.74(6) y
C9 CU1 O2 CU1 . 2_655 130.64(15) y
O1 CU1 O2 CU1 . 2_655 -89.42(10) y
O2 CU1 O2 CU1 2_655 2_655 -3.02(15) y
CU2 CU1 O2 CU1 . 2_655 -45.84(8) y
C6 C1 C2 C3 . . -0.2(5) y
N1 C1 C2 C3 . . 179.4(3) y
C6 C1 C2 C8 . . -178.8(3) y
N1 C1 C2 C8 . . 0.7(5) y
C1 C2 C3 C4 . . -0.7(5) y
C8 C2 C3 C4 . . 178.0(3) y
C2 C3 C4 C5 . . 0.8(6) y
C3 C4 C5 C6 . . -0.1(6) y
C2 C1 C6 C5 . . 0.9(5) y
N1 C1 C6 C5 . . -178.7(3) y
C2 C1 C6 C7 . . 178.6(3) y
N1 C1 C6 C7 . . -1.0(5) y
C4 C5 C6 C1 . . -0.7(5) y
C4 C5 C6 C7 . . -178.4(3) y
C15 C10 C11 C12 . . 0.4(5) y
N2 C10 C11 C12 . . -178.3(3) y
C15 C10 C11 C16 . . 179.0(3) y
N2 C10 C11 C16 . . 0.3(5) y
C10 C11 C12 C13 . . -1.3(5) y
C16 C11 C12 C13 . . -179.9(4) y
C11 C12 C13 C14 . . 0.9(6) y
C12 C13 C14 C15 . . 0.5(6) y
C13 C14 C15 C10 . . -1.4(5) y
C13 C14 C15 C17 . . 176.9(3) y
N2 C10 C15 C14 . . 179.6(3) y
C11 C10 C15 C14 . . 0.9(5) y
N2 C10 C15 C17 . . 1.3(5) y
C11 C10 C15 C17 . . -177.4(3) y
CU1 O1 C19 C20 . . -58.0(3) y
CU2 O1 C19 C20 2_655 . -177.7(2) y
CU2 O1 C19 C20 . . 61.6(3) y
CU1 O1 C19 C21 . . 61.9(3) y
CU2 O1 C19 C21 2_655 . -57.7(3) y
CU2 O1 C19 C21 . . -178.5(2) y
CU1 O1 C19 C22 . . -177.41(19) y
CU2 O1 C19 C22 2_655 . 63.0(3) y
CU2 O1 C19 C22 . . -57.7(3) y
CU2 O2 C23 C26 2_655 . -58.0(3) y
CU1 O2 C23 C26 . . -178.3(2) y
CU1 O2 C23 C26 2_655 . 61.5(3) y
CU2 O2 C23 C24 2_655 . 62.4(3) y
CU1 O2 C23 C24 . . -57.9(3) y
CU1 O2 C23 C24 2_655 . -178.1(2) y
CU2 O2 C23 C25 2_655 . -178.3(2) y
CU1 O2 C23 C25 . . 61.4(3) y
CU1 O2 C23 C25 2_655 . -58.8(3) y
